data_2016424
loop_
_publ_author_name
'Li-Ping Cao'
'Xiang-Gao Meng'
'Meng Gao'
'Neng-Fang She'
'An-Xin Wu'

_publ_section_title
;
 Two-dimensional hydrogen-bonded networks in two novel glycoluril
 derivatives
;
_journal_coeditor_code AV3132
_journal_issue 2
_journal_name_full 'Acta Crystallographica Section C'
_journal_page_first o69
_journal_page_last o72
_journal_paper_doi 10.1107/S0108270107067108
_journal_volume 64
_journal_year 2008
_chemical_formula_iupac 'C20 H21 N5 O2'
_chemical_formula_moiety 'C20 H21 N5 O2'
_chemical_formula_sum 'C20 H21 N5 O2'
_chemical_formula_weight 363.42
_chemical_name_systematic
;
6-ethyl-2a,7b-diphenyl-2,2a,3,4,6,7-hexahydro-1H,5H-2,3,4a,6,7a-
pentaazacyclopenta[cd]azulene-1,4-dione
;
_space_group_IT_number 14
_symmetry_cell_setting monoclinic
_symmetry_space_group_name_Hall '-P 2yn'
_symmetry_space_group_name_H-M 'P 1 21/n 1'
_atom_sites_solution_hydrogens geom
_atom_sites_solution_primary direct
_atom_sites_solution_secondary difmap
_audit_creation_method SHELXL97
_cell_angle_alpha 90.00
_cell_angle_beta 100.4620(10)
_cell_angle_gamma 90.00
_cell_formula_units_Z 4
_cell_length_a 8.0724(5)
_cell_length_b 11.6462(7)
_cell_length_c 19.2338(12)
_cell_measurement_reflns_used 2090
_cell_measurement_temperature 295(2)
_cell_measurement_theta_max 21.42
_cell_measurement_theta_min 2.60
_cell_volume 1778.16(19)
_computing_cell_refinement 'SMART (Bruker, 2001)'
_computing_data_collection 'SMART (Bruker, 2001)'
_computing_data_reduction 'SAINT-Plus (Bruker, 2001)'
_computing_molecular_graphics 'PLATON (Spek, 2003)'
_computing_publication_material 'PLATON (Spek, 2003)'
_computing_structure_refinement 'SHELXL97 (Sheldrick, 1997a)'
_computing_structure_solution 'SHELXS97 (Sheldrick, 1997a)'
_diffrn_ambient_temperature 295(2)
_diffrn_measured_fraction_theta_full 0.995
_diffrn_measured_fraction_theta_max 0.995
_diffrn_measurement_device_type 'Bruker SMART APEX CCD area-detector'
_diffrn_measurement_method '0.3\% wide \w exposures'
_diffrn_radiation_monochromator graphite
_diffrn_radiation_source 'fine focus sealed Siemens Mo tube'
_diffrn_radiation_type 'Mo k\a'
_diffrn_radiation_wavelength 0.71073
_diffrn_reflns_av_R_equivalents 0.0577
_diffrn_reflns_av_sigmaI/netI 0.0569
_diffrn_reflns_limit_h_max 9
_diffrn_reflns_limit_h_min -10
_diffrn_reflns_limit_k_max 14
_diffrn_reflns_limit_k_min -14
_diffrn_reflns_limit_l_max 24
_diffrn_reflns_limit_l_min -24
_diffrn_reflns_number 16184
_diffrn_reflns_theta_full 27.00
_diffrn_reflns_theta_max 27.00
_diffrn_reflns_theta_min 2.05
_exptl_absorpt_coefficient_mu 0.091
_exptl_absorpt_correction_T_max 0.9909
_exptl_absorpt_correction_T_min 0.9820
_exptl_absorpt_correction_type multi-scan
_exptl_absorpt_process_details '(SADABS; Sheldrick, 1996)'
_exptl_crystal_colour colourless
_exptl_crystal_density_diffrn 1.358
_exptl_crystal_density_method 'not measured'
_exptl_crystal_description block
_exptl_crystal_F_000 768
_exptl_crystal_size_max 0.20
_exptl_crystal_size_mid 0.20
_exptl_crystal_size_min 0.10
_refine_diff_density_max 0.283
_refine_diff_density_min -0.207
_refine_ls_extinction_method none
_refine_ls_goodness_of_fit_ref 1.035
_refine_ls_hydrogen_treatment mixed
_refine_ls_matrix_type full
_refine_ls_number_parameters 251
_refine_ls_number_reflns 3860
_refine_ls_number_restraints 0
_refine_ls_restrained_S_all 1.035
_refine_ls_R_factor_all 0.1032
_refine_ls_R_factor_gt 0.0632
_refine_ls_shift/su_max 0.000
_refine_ls_shift/su_mean 0.000
_refine_ls_structure_factor_coef Fsqd
_refine_ls_weighting_details 'calc w = 1/[\s^2^(Fo^2^)+(0.0709P)^2^+0.4735P] where P=(Fo^2^+2Fc^2^)/3'
_refine_ls_weighting_scheme calc
_refine_ls_wR_factor_gt 0.1435
_refine_ls_wR_factor_ref 0.1587
_reflns_number_gt 2581
_reflns_number_total 3860
_reflns_threshold_expression I>2\s(I)
_cod_data_source_file av3132.cif
_cod_data_source_block II
_cod_original_sg_symbol_H-M P21/n
_cod_database_code 2016424
_cod_database_fobs_code 2016424

loop_
_symmetry_equiv_pos_as_xyz
'x, y, z'
'-x+1/2, y+1/2, -z+1/2'
'-x, -y, -z'
'x-1/2, -y-1/2, z-1/2'

loop_
_atom_site_type_symbol
_atom_site_label
_atom_site_fract_x
_atom_site_fract_y
_atom_site_fract_z
_atom_site_U_iso_or_equiv
_atom_site_adp_type
_atom_site_calc_flag
_atom_site_refinement_flags
_atom_site_occupancy
C C1 0.6718(3) 0.68744(19) 0.17062(11) 0.0291(5) Uani d . 1
C C2 0.7753(3) 0.7129(2) 0.11401(12) 0.0364(6) Uani d . 1
C C3 0.8332(3) 0.8224(3) 0.10483(15) 0.0554(8) Uani d . 1
H H3 0.8148 0.8808 0.1355 0.066 Uiso calc R 1
C C4 0.9187(4) 0.8459(4) 0.0501(2) 0.0841(12) Uani d . 1
H H4 0.9598 0.9194 0.0450 0.101 Uiso calc R 1
C C5 0.9428(4) 0.7610(5) 0.0035(2) 0.0976(16) Uani d . 1
H H5 0.9982 0.7772 -0.0337 0.117 Uiso calc R 1
C C6 0.8854(4) 0.6531(4) 0.01190(17) 0.0835(12) Uani d . 1
H H6 0.9018 0.5957 -0.0198 0.100 Uiso calc R 1
C C7 0.8028(3) 0.6279(3) 0.06721(13) 0.0560(8) Uani d . 1
H H7 0.7657 0.5535 0.0729 0.067 Uiso calc R 1
C C8 0.4729(3) 0.69466(18) 0.14481(10) 0.0263(5) Uani d . 1
C C9 0.4133(3) 0.73594(19) 0.06922(10) 0.0279(5) Uani d . 1
C C10 0.3957(3) 0.8517(2) 0.05468(12) 0.0427(6) Uani d . 1
H H10 0.4153 0.9046 0.0915 0.051 Uiso calc R 1
C C11 0.3490(3) 0.8901(3) -0.01449(15) 0.0565(8) Uani d . 1
H H11 0.3381 0.9684 -0.0237 0.068 Uiso calc R 1
C C12 0.3189(3) 0.8137(3) -0.06903(14) 0.0591(8) Uani d . 1
H H12 0.2868 0.8395 -0.1153 0.071 Uiso calc R 1
C C13 0.3364(4) 0.6988(3) -0.05513(13) 0.0594(8) Uani d . 1
H H13 0.3166 0.6464 -0.0922 0.071 Uiso calc R 1
C C14 0.3832(3) 0.6596(2) 0.01343(11) 0.0425(6) Uani d . 1
H H14 0.3945 0.5812 0.0221 0.051 Uiso calc R 1
C C15 0.5532(3) 0.8141(2) 0.24338(11) 0.0341(5) Uani d . 1
C C16 0.5426(3) 0.5117(2) 0.19058(10) 0.0311(5) Uani d . 1
C C17 0.2468(3) 0.7614(2) 0.20744(12) 0.0369(6) Uani d . 1
H H17A 0.2318 0.8093 0.2471 0.044 Uiso calc R 1
H H17B 0.1707 0.7891 0.1659 0.044 Uiso calc R 1
C C18 0.2402(3) 0.5693(2) 0.16625(11) 0.0344(5) Uani d . 1
H H18A 0.1651 0.5878 0.1223 0.041 Uiso calc R 1
H H18B 0.2186 0.4905 0.1782 0.041 Uiso calc R 1
C C19 0.2732(4) 0.6034(3) 0.29320(12) 0.0527(7) Uani d . 1
H H19A 0.2798 0.5202 0.2931 0.063 Uiso calc R 1
H H19B 0.3865 0.6332 0.3073 0.063 Uiso calc R 1
C C20 0.1691(5) 0.6403(4) 0.34440(16) 0.0899(12) Uani d . 1
H H20A 0.1698 0.7226 0.3473 0.135 Uiso calc R 1
H H20B 0.2140 0.6086 0.3900 0.135 Uiso calc R 1
H H20C 0.0557 0.6138 0.3293 0.135 Uiso calc R 1
N N1 0.6980(3) 0.76980(19) 0.22757(10) 0.0407(5) Uani d . 1
H H1 0.797(3) 0.809(2) 0.2453(13) 0.049 Uiso d . 1
N N2 0.6905(2) 0.56991(18) 0.19555(10) 0.0367(5) Uani d . 1
H H2 0.787(3) 0.531(2) 0.2024(12) 0.044 Uiso d . 1
N N3 0.4207(2) 0.77285(16) 0.19596(9) 0.0295(4) Uani d . 1
N N4 0.4148(2) 0.57886(15) 0.15536(9) 0.0286(4) Uani d . 1
N N5 0.2025(2) 0.64405(18) 0.22146(9) 0.0369(5) Uani d . 1
O O1 0.5438(2) 0.88198(15) 0.29134(8) 0.0477(5) Uani d . 1
O O2 0.5242(2) 0.41385(15) 0.21175(9) 0.0454(5) Uani d . 1

loop_
_atom_site_aniso_label
_atom_site_aniso_U_11
_atom_site_aniso_U_22
_atom_site_aniso_U_33
_atom_site_aniso_U_12
_atom_site_aniso_U_13
_atom_site_aniso_U_23
C1 0.0238(12) 0.0291(12) 0.0338(10) 0.0020(9) 0.0034(9) 0.0014(9)
C2 0.0196(11) 0.0481(16) 0.0409(12) 0.0031(11) 0.0035(9) 0.0087(11)
C3 0.0370(15) 0.0591(19) 0.0693(17) -0.0017(14) 0.0080(13) 0.0240(15)
C4 0.0405(19) 0.113(3) 0.100(3) 0.001(2) 0.0178(18) 0.063(3)
C5 0.041(2) 0.187(5) 0.071(2) 0.029(3) 0.0283(17) 0.063(3)
C6 0.061(2) 0.141(4) 0.0544(18) 0.033(2) 0.0267(16) 0.008(2)
C7 0.0442(17) 0.080(2) 0.0469(15) 0.0114(15) 0.0159(12) -0.0048(14)
C8 0.0246(11) 0.0240(12) 0.0300(10) 0.0004(9) 0.0041(8) -0.0003(8)
C9 0.0180(11) 0.0334(13) 0.0312(10) 0.0007(9) 0.0018(8) 0.0048(9)
C10 0.0431(15) 0.0370(15) 0.0452(13) -0.0041(12) 0.0007(11) 0.0103(11)
C11 0.0476(17) 0.0552(19) 0.0640(18) -0.0046(14) 0.0029(14) 0.0333(15)
C12 0.0452(17) 0.094(3) 0.0379(14) -0.0017(17) 0.0060(12) 0.0263(16)
C13 0.065(2) 0.084(3) 0.0302(13) 0.0060(17) 0.0109(12) -0.0034(13)
C14 0.0494(16) 0.0444(16) 0.0336(12) 0.0058(13) 0.0073(10) -0.0028(11)
C15 0.0343(13) 0.0328(13) 0.0342(11) -0.0013(11) 0.0030(10) -0.0034(10)
C16 0.0322(13) 0.0300(13) 0.0318(10) 0.0029(10) 0.0076(9) 0.0054(9)
C17 0.0295(13) 0.0428(15) 0.0389(12) 0.0060(11) 0.0075(10) -0.0016(10)
C18 0.0269(12) 0.0353(14) 0.0402(12) -0.0024(10) 0.0037(10) 0.0060(10)
C19 0.0546(18) 0.064(2) 0.0408(13) 0.0025(15) 0.0123(12) 0.0127(12)
C20 0.112(3) 0.112(3) 0.0503(17) 0.010(3) 0.0277(18) 0.0061(19)
N1 0.0271(11) 0.0489(14) 0.0448(11) -0.0057(10) 0.0030(9) -0.0178(10)
N2 0.0231(11) 0.0353(12) 0.0503(11) 0.0057(9) 0.0033(9) 0.0109(9)
N3 0.0251(10) 0.0308(11) 0.0319(9) 0.0022(8) 0.0039(8) -0.0056(8)
N4 0.0239(10) 0.0271(11) 0.0338(9) 0.0007(8) 0.0026(7) 0.0051(8)
N5 0.0296(11) 0.0445(13) 0.0376(10) 0.0007(9) 0.0092(8) 0.0058(9)
O1 0.0473(11) 0.0506(12) 0.0442(9) -0.0006(9) 0.0056(8) -0.0220(8)
O2 0.0406(10) 0.0374(11) 0.0585(10) 0.0057(8) 0.0101(8) 0.0193(8)

loop_
_atom_type_symbol
_atom_type_description
_atom_type_scat_dispersion_real
_atom_type_scat_dispersion_imag
_atom_type_scat_source
C C 0.0033 0.0016 'International Tables Vol C Tables 4.2.6.8 and 6.1.1.4'
H H 0.0000 0.0000 'International Tables Vol C Tables 4.2.6.8 and 6.1.1.4'
N N 0.0061 0.0033 'International Tables Vol C Tables 4.2.6.8 and 6.1.1.4'
O O 0.0106 0.0060 'International Tables Vol C Tables 4.2.6.8 and 6.1.1.4'

loop_
_geom_angle_atom_site_label_1
_geom_angle_atom_site_label_2
_geom_angle_atom_site_label_3
_geom_angle
N1 C1 N2 112.64(18)
N1 C1 C2 113.02(19)
N2 C1 C2 112.63(18)
N1 C1 C8 101.63(16)
N2 C1 C8 101.02(17)
C2 C1 C8 114.87(16)
C3 C2 C7 118.7(2)
C3 C2 C1 121.1(2)
C7 C2 C1 120.1(2)
C2 C3 C4 120.4(3)
C2 C3 H3 119.8
C4 C3 H3 119.8
C5 C4 C3 120.2(4)
C5 C4 H4 119.9
C3 C4 H4 119.9
C6 C5 C4 119.8(3)
C6 C5 H5 120.1
C4 C5 H5 120.1
C5 C6 C7 120.6(4)
C5 C6 H6 119.7
C7 C6 H6 119.7
C2 C7 C6 120.3(3)
C2 C7 H7 119.8
C6 C7 H7 119.8
N4 C8 N3 110.19(16)
N4 C8 C9 111.82(16)
N3 C8 C9 111.53(17)
N4 C8 C1 103.87(16)
N3 C8 C1 102.77(15)
C9 C8 C1 116.06(16)
C10 C9 C14 118.3(2)
C10 C9 C8 120.33(19)
C14 C9 C8 121.3(2)
C9 C10 C11 120.6(2)
C9 C10 H10 119.7
C11 C10 H10 119.7
C12 C11 C10 120.4(3)
C12 C11 H11 119.8
C10 C11 H11 119.8
C11 C12 C13 119.4(2)
C11 C12 H12 120.3
C13 C12 H12 120.3
C12 C13 C14 120.7(3)
C12 C13 H13 119.6
C14 C13 H13 119.6
C9 C14 C13 120.6(3)
C9 C14 H14 119.7
C13 C14 H14 119.7
O1 C15 N3 125.6(2)
O1 C15 N1 125.8(2)
N3 C15 N1 108.55(19)
O2 C16 N2 126.6(2)
O2 C16 N4 124.6(2)
N2 C16 N4 108.81(19)
N5 C17 N3 112.84(19)
N5 C17 H17A 109.0
N3 C17 H17A 109.0
N5 C17 H17B 109.0
N3 C17 H17B 109.0
H17A C17 H17B 107.8
N5 C18 N4 113.27(18)
N5 C18 H18A 108.9
N4 C18 H18A 108.9
N5 C18 H18B 108.9
N4 C18 H18B 108.9
H18A C18 H18B 107.7
C20 C19 N5 111.2(2)
C20 C19 H19A 109.4
N5 C19 H19A 109.4
C20 C19 H19B 109.4
N5 C19 H19B 109.4
H19A C19 H19B 108.0
C19 C20 H20A 109.5
C19 C20 H20B 109.5
H20A C20 H20B 109.5
C19 C20 H20C 109.5
H20A C20 H20C 109.5
H20B C20 H20C 109.5
C15 N1 C1 114.12(19)
C15 N1 H1 116.8(16)
C1 N1 H1 126.8(15)
C16 N2 C1 114.20(18)
C16 N2 H2 119.4(17)
C1 N2 H2 124.4(16)
C15 N3 C8 112.62(18)
C15 N3 C17 126.04(18)
C8 N3 C17 116.55(17)
C16 N4 C8 111.40(17)
C16 N4 C18 122.86(18)
C8 N4 C18 115.65(17)
C18 N5 C17 109.79(17)
C18 N5 C19 113.4(2)
C17 N5 C19 114.3(2)

loop_
_geom_bond_atom_site_label_1
_geom_bond_atom_site_label_2
_geom_bond_distance
_geom_bond_publ_flag
C1 N1 1.442(3) yes
C1 N2 1.449(3) yes
C1 C2 1.517(3) ?
C1 C8 1.594(3) ?
C2 C3 1.381(4) ?
C2 C7 1.383(4) ?
C3 C4 1.386(4) ?
C3 H3 0.9300 ?
C4 C5 1.372(6) ?
C4 H4 0.9300 ?
C5 C6 1.358(6) ?
C5 H5 0.9300 ?
C6 C7 1.386(4) ?
C6 H6 0.9300 ?
C7 H7 0.9300 ?
C8 N4 1.454(3) yes
C8 N3 1.458(3) yes
C8 C9 1.524(3) ?
C9 C10 1.379(3) ?
C9 C14 1.380(3) ?
C10 C11 1.389(3) ?
C10 H10 0.9300 ?
C11 C12 1.363(4) ?
C11 H11 0.9300 ?
C12 C13 1.367(4) ?
C12 H12 0.9300 ?
C13 C14 1.382(3) ?
C13 H13 0.9300 ?
C14 H14 0.9300 ?
C15 O1 1.227(3) ?
C15 N3 1.361(3) yes
C15 N1 1.361(3) yes
C16 O2 1.229(3) ?
C16 N2 1.361(3) yes
C16 N4 1.371(3) yes
C17 N5 1.451(3) yes
C17 N3 1.467(3) yes
C17 H17A 0.9700 ?
C17 H17B 0.9700 ?
C18 N5 1.447(3) yes
C18 N4 1.466(3) yes
C18 H18A 0.9700 ?
C18 H18B 0.9700 ?
C19 C20 1.470(4) ?
C19 N5 1.472(3) yes
C19 H19A 0.9700 ?
C19 H19B 0.9700 ?
C20 H20A 0.9600 ?
C20 H20B 0.9600 ?
C20 H20C 0.9600 ?
N1 H1 0.93(3) ?
N2 H2 0.89(3) ?

loop_
_geom_hbond_atom_site_label_D
_geom_hbond_atom_site_label_H
_geom_hbond_atom_site_label_A
_geom_hbond_site_symmetry_A
_geom_hbond_distance_DH
_geom_hbond_distance_HA
_geom_hbond_distance_DA
_geom_hbond_angle_DHA
_geom_hbond_publ_flag
N2 H2 O1 2_645 0.89(3) 2.20(3) 3.043(3) 158(2) yes
N1 H1 O2 2_655 0.93(3) 1.96(3) 2.873(3) 168(2) yes
C18 H18B O1 2_545 0.97 2.62 3.370(3) 134.0(10) yes
C17 H17A O2 2_555 0.97 2.64 3.404(3) 135.0(10) yes

loop_
_geom_torsion_atom_site_label_1
_geom_torsion_atom_site_label_2
_geom_torsion_atom_site_label_3
_geom_torsion_atom_site_label_4
_geom_torsion
_geom_torsion_publ_flag
N1 C1 C2 C3 -23.1(3) ?
N2 C1 C2 C3 -152.1(2) ?
C8 C1 C2 C3 92.9(3) ?
N1 C1 C2 C7 161.6(2) ?
N2 C1 C2 C7 32.5(3) ?
C8 C1 C2 C7 -82.4(3) ?
C7 C2 C3 C4 -0.6(4) ?
C1 C2 C3 C4 -176.0(2) ?
C2 C3 C4 C5 1.6(4) ?
C3 C4 C5 C6 -1.2(5) ?
C4 C5 C6 C7 -0.1(5) ?
C3 C2 C7 C6 -0.7(4) ?
C1 C2 C7 C6 174.7(2) ?
C5 C6 C7 C2 1.0(5) ?
N1 C1 C8 N4 -119.56(17) ?
N2 C1 C8 N4 -3.42(19) ?
C2 C1 C8 N4 118.06(19) ?
N1 C1 C8 N3 -4.7(2) yes
N2 C1 C8 N3 111.44(17) ?
C2 C1 C8 N3 -127.07(19) ?
N1 C1 C8 C9 117.3(2) ?
N2 C1 C8 C9 -126.58(19) ?
C2 C1 C8 C9 -5.1(3) yes
N4 C8 C9 C10 154.5(2) ?
N3 C8 C9 C10 30.6(3) ?
C1 C8 C9 C10 -86.6(3) ?
N4 C8 C9 C14 -28.5(3) ?
N3 C8 C9 C14 -152.4(2) ?
C1 C8 C9 C14 90.4(3) ?
C14 C9 C10 C11 -0.1(4) ?
C8 C9 C10 C11 177.0(2) ?
C9 C10 C11 C12 0.3(4) ?
C10 C11 C12 C13 -0.5(4) ?
C11 C12 C13 C14 0.3(4) ?
C10 C9 C14 C13 -0.1(4) ?
C8 C9 C14 C13 -177.1(2) ?
C12 C13 C14 C9 0.0(4) ?
O1 C15 N1 C1 177.0(2) ?
N3 C15 N1 C1 -4.5(3) ?
N2 C1 N1 C15 -101.6(2) ?
C2 C1 N1 C15 129.4(2) ?
C8 C1 N1 C15 5.7(2) ?
O2 C16 N2 C1 -175.6(2) ?
N4 C16 N2 C1 6.5(2) ?
N1 C1 N2 C16 106.0(2) ?
C2 C1 N2 C16 -124.7(2) ?
C8 C1 N2 C16 -1.7(2) ?
O1 C15 N3 C8 179.3(2) ?
N1 C15 N3 C8 0.8(3) ?
O1 C15 N3 C17 -26.3(4) ?
N1 C15 N3 C17 155.3(2) ?
N4 C8 N3 C15 112.8(2) ?
C9 C8 N3 C15 -122.4(2) ?
C1 C8 N3 C15 2.6(2) ?
N4 C8 N3 C17 -44.3(2) ?
C9 C8 N3 C17 80.5(2) ?
C1 C8 N3 C17 -154.46(17) ?
N5 C17 N3 C15 -103.2(2) ?
N5 C17 N3 C8 50.4(2) ?
O2 C16 N4 C8 173.2(2) ?
N2 C16 N4 C8 -8.9(2) ?
O2 C16 N4 C18 29.4(3) ?
N2 C16 N4 C18 -152.67(19) ?
N3 C8 N4 C16 -101.92(19) ?
C9 C8 N4 C16 133.45(18) ?
C1 C8 N4 C16 7.6(2) ?
N3 C8 N4 C18 44.7(2) ?
C9 C8 N4 C18 -80.0(2) ?
C1 C8 N4 C18 154.14(16) ?
N5 C18 N4 C16 90.4(2) ?
N5 C18 N4 C8 -52.0(2) ?
N4 C18 N5 C17 54.1(2) ?
N4 C18 N5 C19 -75.1(2) ?
N3 C17 N5 C18 -53.0(2) ?
N3 C17 N5 C19 75.7(2) ?
C20 C19 N5 C18 -150.6(3) ?
C20 C19 N5 C17 82.5(3) ?

loop_
_cod_related_entry_id
_cod_related_entry_database
_cod_related_entry_code
1 ChemSpider 21119384
